data_7008571
loop_
_publ_author_name
'Wallace, Karl J.'
'Gray, Mark'
'Zhong, Zhenlin'
'Lynch, Vincent M.'
'Anslyn, Eric V.'

_publ_section_title
;
 An artificial siderophore for the detection of iron(III).
;
_journal_issue 14
_journal_name_full 'Dalton transactions (Cambridge, England : 2003)'
_journal_page_first 2436
_journal_page_last 2441
_journal_paper_doi 10.1039/b504496k
_journal_year 2005
_chemical_formula_sum 'C28 H40 N2 O12 S2'
_chemical_formula_weight 660.74
_chemical_name_systematic
;
?
;
_space_group_IT_number 2
_symmetry_cell_setting triclinic
_symmetry_space_group_name_Hall '-P 1'
_symmetry_space_group_name_H-M 'P -1'
_atom_sites_solution_hydrogens geom
_atom_sites_solution_primary direct
_atom_sites_solution_secondary difmap
_audit_creation_method SHELXL-97
_cell_angle_alpha 82.1040(10)
_cell_angle_beta 82.4650(10)
_cell_angle_gamma 82.137(2)
_cell_formula_units_Z 1
_cell_length_a 5.21570(10)
_cell_length_b 10.1361(3)
_cell_length_c 14.6002(4)
_cell_measurement_temperature 153(2)
_cell_volume 752.38(3)
_computing_cell_refinement 'Collect software, Nonius B.V. 1998'
_computing_data_collection 'Collect software, Nonius B.V. 1998'
_computing_data_reduction
;
DENZO and Scalepack (Otwinoski and Minor, 1997)
;
_computing_molecular_graphics 'XP SHELXTL/PC, Siemens Analytical'
_computing_structure_refinement 'XL SHELXTL/PC, Siemens Analytical'
_computing_structure_solution
;

SIR97 - Altomare A., Burla M.C., Camalli M., Cascarano G.L., Giacovazzo C.,
Guagliardi A., Moliterni A.G.G., Polidori G.,Spagna R.
;
_diffrn_ambient_temperature 153(2)
_diffrn_measured_fraction_theta_full 0.988
_diffrn_measured_fraction_theta_max 0.988
_diffrn_measurement_device_type 'Nonius Kappa CCD'
_diffrn_measurement_method \w-scans
_diffrn_radiation_monochromator graphite
_diffrn_radiation_source 'fine-focus sealed tube'
_diffrn_radiation_type MoK\a
_diffrn_radiation_wavelength 0.71073
_diffrn_reflns_av_R_equivalents 0.0243
_diffrn_reflns_av_sigmaI/netI 0.0578
_diffrn_reflns_limit_h_max 5
_diffrn_reflns_limit_h_min -6
_diffrn_reflns_limit_k_max 13
_diffrn_reflns_limit_k_min -12
_diffrn_reflns_limit_l_max 18
_diffrn_reflns_limit_l_min -18
_diffrn_reflns_number 5486
_diffrn_reflns_theta_full 27.41
_diffrn_reflns_theta_max 27.41
_diffrn_reflns_theta_min 3.29
_exptl_absorpt_coefficient_mu 0.245
_exptl_absorpt_correction_type none
_exptl_crystal_colour blue
_exptl_crystal_density_diffrn 1.458
_exptl_crystal_density_method 'not measured'
_exptl_crystal_description needles
_exptl_crystal_F_000 350
_exptl_crystal_size_max 0.45
_exptl_crystal_size_mid 0.10
_exptl_crystal_size_min 0.08
_refine_diff_density_max 0.687
_refine_diff_density_min -0.517
_refine_diff_density_rms 0.065
_refine_ls_extinction_method none
_refine_ls_goodness_of_fit_ref 1.042
_refine_ls_hydrogen_treatment mixed
_refine_ls_matrix_type full
_refine_ls_number_parameters 212
_refine_ls_number_reflns 3383
_refine_ls_number_restraints 0
_refine_ls_restrained_S_all 1.042
_refine_ls_R_factor_all 0.0792
_refine_ls_R_factor_gt 0.0481
_refine_ls_shift/su_max 0.022
_refine_ls_shift/su_mean 0.000
_refine_ls_structure_factor_coef Fsqd
_refine_ls_weighting_details 'calc w=1/[\s^2^(Fo^2^)+(0.0484P)^2^+0.6840P] where P=(Fo^2^+2Fc^2^)/3'
_refine_ls_weighting_scheme calc
_refine_ls_wR_factor_gt 0.1154
_refine_ls_wR_factor_ref 0.1303
_reflns_number_gt 2423
_reflns_number_total 3383
_reflns_threshold_expression >2sigma(I)
_cod_data_source_file b504496k.txt
_cod_data_source_block kw17
_cod_depositor_comments
;
The following automatic conversions were performed:
'_symmetry_cell_setting' value 'Triclinic' changed to 'triclinic'
according to '/home/saulius/struct/CIF-dictionaries/cif_core.dic'
dictionary named 'cif_core.dic' version 2.4.1 from 2010-06-29.

Automatic conversion script
Id: cif_fix_enum 1527 2010-12-29 10:47:43Z saulius 
;
_cod_original_sg_symbol_H-M P-1
_cod_database_code 7008571

loop_
_symmetry_equiv_pos_as_xyz
'x, y, z'
'-x, -y, -z'

loop_
_atom_site_label
_atom_site_type_symbol
_atom_site_fract_x
_atom_site_fract_y
_atom_site_fract_z
_atom_site_U_iso_or_equiv
_atom_site_adp_type
_atom_site_occupancy
_atom_site_symmetry_multiplicity
_atom_site_calc_flag
_atom_site_refinement_flags
_atom_site_disorder_assembly
_atom_site_disorder_group
C1 C 0.5346(4) 0.5967(2) 0.48982(15) 0.0173(5) Uani 1 1 d . . .
C2 C 0.3690(4) 0.5208(2) 0.44933(14) 0.0155(4) Uani 1 1 d . . .
C3 C 0.1934(4) 0.5491(2) 0.38190(14) 0.0156(4) Uani 1 1 d . . .
C4 C 0.1463(4) 0.6802(2) 0.33163(15) 0.0182(5) Uani 1 1 d . . .
C5 C -0.0210(4) 0.7073(2) 0.26453(15) 0.0199(5) Uani 1 1 d . . .
H5 H -0.0477 0.7961 0.2319 0.024 Uiso 1 1 d R . .
C6 C -0.1575(4) 0.6060(2) 0.24275(15) 0.0178(5) Uani 1 1 d . . .
C7 C -0.1149(4) 0.4760(2) 0.29136(15) 0.0175(5) Uani 1 1 d . . .
H7 H -0.2007 0.4053 0.2762 0.021 Uiso 1 1 d R . .
C8 C 0.0519(4) 0.4487(2) 0.35874(14) 0.0162(5) Uani 1 1 d . . .
O9 O 0.5778(3) 0.71673(15) 0.47724(11) 0.0222(4) Uani 1 1 d . . .
O10 O 0.2649(4) 0.78482(16) 0.34651(12) 0.0258(4) Uani 1 1 d . . .
N11 N -0.3261(4) 0.63440(18) 0.17720(13) 0.0193(4) Uani 1 1 d . . .
C12 C -0.3873(5) 0.7712(2) 0.13179(16) 0.0235(5) Uani 1 1 d . . .
H12A H -0.3846 0.8330 0.1758 0.028 Uiso 1 1 d R . .
H12B H -0.5598 0.7820 0.1134 0.028 Uiso 1 1 d R . .
C13 C -0.1959(5) 0.8071(3) 0.04731(18) 0.0313(6) Uani 1 1 d . . .
H13A H -0.2179 0.7570 -0.0017 0.038 Uiso 1 1 d R . .
H13B H -0.0207 0.7841 0.0627 0.038 Uiso 1 1 d R . .
O14 O -0.2427(5) 0.9451(2) 0.01608(17) 0.0585(7) Uani 1 1 d . . .
H14 H -0.1193 0.9839 0.0267 0.088 Uiso 1 1 calc R . .
C15 C -0.4565(4) 0.5281(2) 0.15028(16) 0.0200(5) Uani 1 1 d . . .
H15A H -0.6090 0.5677 0.1217 0.024 Uiso 1 1 d R . .
H15B H -0.5110 0.4709 0.2054 0.024 Uiso 1 1 d R . .
C16 C -0.2798(5) 0.4428(2) 0.08403(16) 0.0243(5) Uani 1 1 d . . .
H16A H -0.1206 0.4088 0.1101 0.029 Uiso 1 1 d R . .
H16B H -0.2381 0.4974 0.0263 0.029 Uiso 1 1 d R . .
O17 O -0.4053(4) 0.33464(19) 0.06612(14) 0.0336(4) Uani 1 1 d . . .
O18 O 0.0700(3) 0.32214(16) 0.40294(12) 0.0224(4) Uani 1 1 d . . .
S1A S -0.25107(13) 0.07316(6) 0.26450(5) 0.0314(2) Uani 1 1 d . . .
O1A O -0.3962(4) 0.21024(18) 0.24282(14) 0.0385(5) Uani 1 1 d . . .
C1A C -0.2569(6) 0.0445(3) 0.3875(2) 0.0454(8) Uani 1 1 d . . .
H1AA H -0.4303 0.0313 0.4151 0.068 Uiso 1 1 d R . .
H1AB H -0.1390 -0.0336 0.4047 0.068 Uiso 1 1 d R . .
H1AC H -0.2053 0.1211 0.4091 0.068 Uiso 1 1 d R . .
C2A C 0.0828(6) 0.0931(3) 0.2352(2) 0.0418(7) Uani 1 1 d . . .
H2AA H 0.1202 0.1093 0.1687 0.063 Uiso 1 1 d R . .
H2AB H 0.1214 0.1679 0.2626 0.063 Uiso 1 1 d R . .
H2AC H 0.1877 0.0131 0.2582 0.063 Uiso 1 1 d R . .
H18 H 0.161(6) 0.309(3) 0.435(2) 0.030(9) Uiso 1 1 d . . .
H10 H 0.351(7) 0.769(3) 0.388(2) 0.055(11) Uiso 1 1 d . . .
H17 H -0.413(6) 0.286(3) 0.118(2) 0.036(8) Uiso 1 1 d . . .

loop_
_atom_site_aniso_label
_atom_site_aniso_U_11
_atom_site_aniso_U_22
_atom_site_aniso_U_33
_atom_site_aniso_U_23
_atom_site_aniso_U_13
_atom_site_aniso_U_12
C1 0.0175(11) 0.0204(11) 0.0149(11) -0.0021(9) -0.0040(8) -0.0028(9)
C2 0.0164(11) 0.0158(11) 0.0144(10) -0.0016(8) -0.0019(8) -0.0025(8)
C3 0.0160(11) 0.0164(11) 0.0145(11) -0.0013(8) -0.0027(8) -0.0021(8)
C4 0.0201(11) 0.0178(11) 0.0182(11) -0.0014(9) -0.0059(9) -0.0047(9)
C5 0.0240(12) 0.0159(11) 0.0202(12) 0.0003(9) -0.0080(9) -0.0019(9)
C6 0.0167(11) 0.0208(12) 0.0159(11) -0.0012(9) -0.0039(9) -0.0016(9)
C7 0.0171(11) 0.0190(11) 0.0179(11) -0.0024(9) -0.0044(9) -0.0052(9)
C8 0.0174(11) 0.0152(11) 0.0157(11) 0.0000(8) -0.0018(8) -0.0025(8)
O9 0.0287(9) 0.0153(8) 0.0253(9) 0.0010(6) -0.0133(7) -0.0058(7)
O10 0.0351(10) 0.0173(8) 0.0296(10) 0.0015(7) -0.0218(8) -0.0066(7)
N11 0.0217(10) 0.0187(10) 0.0195(10) -0.0002(8) -0.0104(8) -0.0042(8)
C12 0.0228(12) 0.0235(12) 0.0264(13) 0.0006(10) -0.0129(10) -0.0039(10)
C13 0.0341(15) 0.0287(14) 0.0324(14) 0.0026(11) -0.0080(11) -0.0110(11)
O14 0.0787(18) 0.0329(12) 0.0625(15) 0.0153(11) -0.0119(13) -0.0191(11)
C15 0.0183(11) 0.0241(12) 0.0195(11) -0.0008(9) -0.0084(9) -0.0050(9)
C16 0.0254(13) 0.0273(13) 0.0218(12) -0.0025(10) -0.0064(10) -0.0055(10)
O17 0.0458(12) 0.0283(10) 0.0317(11) -0.0072(9) -0.0127(9) -0.0097(8)
O18 0.0277(9) 0.0185(9) 0.0240(9) 0.0034(7) -0.0156(8) -0.0070(7)
S1A 0.0353(4) 0.0243(3) 0.0367(4) -0.0013(3) -0.0098(3) -0.0075(3)
O1A 0.0363(11) 0.0281(10) 0.0515(12) 0.0033(9) -0.0146(9) -0.0041(8)
C1A 0.059(2) 0.0352(17) 0.0367(17) 0.0024(13) 0.0039(14) -0.0028(14)
C2A 0.0364(16) 0.0368(16) 0.0485(18) 0.0027(13) 0.0010(13) -0.0049(13)

loop_
_atom_type_symbol
_atom_type_description
_atom_type_scat_dispersion_real
_atom_type_scat_dispersion_imag
_atom_type_scat_source
C C 0.0033 0.0016 'International Tables Vol C Tables 4.2.6.8 and 6.1.1.4'
H H 0.0000 0.0000 'International Tables Vol C Tables 4.2.6.8 and 6.1.1.4'
N N 0.0061 0.0033 'International Tables Vol C Tables 4.2.6.8 and 6.1.1.4'
O O 0.0106 0.0060 'International Tables Vol C Tables 4.2.6.8 and 6.1.1.4'
S S 0.1246 0.1234 'International Tables Vol C Tables 4.2.6.8 and 6.1.1.4'

loop_
_geom_angle_atom_site_label_1
_geom_angle_atom_site_label_2
_geom_angle_atom_site_label_3
_geom_angle
_geom_angle_site_symmetry_1
_geom_angle_site_symmetry_3
_geom_angle_publ_flag
O9 C1 C2 133.6(2) . 2_666 ?
O9 C1 C2 133.9(2) . . ?
C2 C1 C2 92.50(17) 2_666 . ?
O9 C1 C1 179.9(3) . 2_666 ?
C2 C1 C1 46.29(12) 2_666 2_666 ?
C2 C1 C1 46.21(12) . 2_666 ?
C3 C2 C1 136.4(2) . 2_666 ?
C3 C2 C1 136.1(2) . . ?
C1 C2 C1 87.50(17) 2_666 . ?
C2 C3 C4 121.87(19) . . ?
C2 C3 C8 122.19(19) . . ?
C4 C3 C8 115.93(18) . . ?
O10 C4 C5 115.65(19) . . ?
O10 C4 C3 122.43(18) . . ?
C5 C4 C3 121.9(2) . . ?
C4 C5 C6 121.0(2) . . ?
C4 C5 H5 119.9 . . ?
C6 C5 H5 119.2 . . ?
N11 C6 C7 121.2(2) . . ?
N11 C6 C5 120.5(2) . . ?
C7 C6 C5 118.26(19) . . ?
C8 C7 C6 120.9(2) . . ?
C8 C7 H7 119.5 . . ?
C6 C7 H7 119.6 . . ?
O18 C8 C7 115.68(19) . . ?
O18 C8 C3 122.30(18) . . ?
C7 C8 C3 122.01(19) . . ?
C4 O10 H10 114(2) . . ?
C6 N11 C12 121.59(18) . . ?
C6 N11 C15 120.79(18) . . ?
C12 N11 C15 117.62(17) . . ?
N11 C12 C13 113.1(2) . . ?
N11 C12 H12A 108.7 . . ?
C13 C12 H12A 108.3 . . ?
N11 C12 H12B 109.5 . . ?
C13 C12 H12B 109.2 . . ?
H12A C12 H12B 108.0 . . ?
O14 C13 C12 109.9(2) . . ?
O14 C13 H13A 108.9 . . ?
C12 C13 H13A 109.4 . . ?
O14 C13 H13B 110.5 . . ?
C12 C13 H13B 109.9 . . ?
H13A C13 H13B 108.3 . . ?
C13 O14 H14 109.5 . . ?
N11 C15 C16 112.55(18) . . ?
N11 C15 H15A 109.5 . . ?
C16 C15 H15A 109.4 . . ?
N11 C15 H15B 108.7 . . ?
C16 C15 H15B 108.5 . . ?
H15A C15 H15B 108.1 . . ?
O17 C16 C15 110.74(19) . . ?
O17 C16 H16A 109.9 . . ?
C15 C16 H16A 109.8 . . ?
O17 C16 H16B 108.8 . . ?
C15 C16 H16B 109.1 . . ?
H16A C16 H16B 108.4 . . ?
C16 O17 H17 103(2) . . ?
C8 O18 H18 114(2) . . ?
O1A S1A C2A 105.52(12) . . ?
O1A S1A C1A 106.22(13) . . ?
C2A S1A C1A 98.64(16) . . ?
S1A C1A H1AA 109.3 . . ?
S1A C1A H1AB 109.9 . . ?
H1AA C1A H1AB 109.5 . . ?
S1A C1A H1AC 109.2 . . ?
H1AA C1A H1AC 109.5 . . ?
H1AB C1A H1AC 109.5 . . ?
S1A C2A H2AA 109.4 . . ?
S1A C2A H2AB 109.4 . . ?
H2AA C2A H2AB 109.5 . . ?
S1A C2A H2AC 109.6 . . ?
H2AA C2A H2AC 109.5 . . ?
H2AB C2A H2AC 109.5 . . ?

loop_
_geom_bond_atom_site_label_1
_geom_bond_atom_site_label_2
_geom_bond_distance
_geom_bond_site_symmetry_2
_geom_bond_publ_flag
C1 O9 1.252(3) . ?
C1 C2 1.457(3) 2_666 ?
C1 C2 1.459(3) . ?
C1 C1 2.016(4) 2_666 ?
C2 C3 1.406(3) . ?
C2 C1 1.457(3) 2_666 ?
C3 C4 1.434(3) . ?
C3 C8 1.436(3) . ?
C4 O10 1.354(3) . ?
C4 C5 1.372(3) . ?
C5 C6 1.418(3) . ?
C5 H5 0.9599 . ?
C6 N11 1.359(3) . ?
C6 C7 1.412(3) . ?
C7 C8 1.373(3) . ?
C7 H7 0.9601 . ?
C8 O18 1.351(3) . ?
O10 H10 0.79(4) . ?
N11 C12 1.465(3) . ?
N11 C15 1.471(3) . ?
C12 C13 1.518(4) . ?
C12 H12A 0.9599 . ?
C12 H12B 0.9600 . ?
C13 O14 1.408(3) . ?
C13 H13A 0.9601 . ?
C13 H13B 0.9600 . ?
O14 H14 0.8400 . ?
C15 C16 1.520(3) . ?
C15 H15A 0.9600 . ?
C15 H15B 0.9600 . ?
C16 O17 1.421(3) . ?
C16 H16A 0.9600 . ?
C16 H16B 0.9600 . ?
O17 H17 0.85(3) . ?
O18 H18 0.70(3) . ?
S1A O1A 1.5027(19) . ?
S1A C2A 1.770(3) . ?
S1A C1A 1.776(3) . ?
C1A H1AA 0.9600 . ?
C1A H1AB 0.9600 . ?
C1A H1AC 0.9601 . ?
C2A H2AA 0.9599 . ?
C2A H2AB 0.9600 . ?
C2A H2AC 0.9600 . ?

loop_
_geom_hbond_atom_site_label_D
_geom_hbond_atom_site_label_H
_geom_hbond_atom_site_label_A
_geom_hbond_distance_DH
_geom_hbond_distance_HA
_geom_hbond_distance_DA
_geom_hbond_angle_DHA
_geom_hbond_site_symmetry_A
O14 H14 O14 0.84 2.10 2.861(5) 150.4 2_575
O18 H18 O9 0.70(3) 1.96(3) 2.654(2) 177(3) 2_666
O10 H10 O9 0.79(4) 1.85(4) 2.633(2) 173(4) .
O17 H17 O1A 0.85(3) 1.88(3) 2.715(3) 166(3) .

loop_
_geom_torsion_atom_site_label_1
_geom_torsion_atom_site_label_2
_geom_torsion_atom_site_label_3
_geom_torsion_atom_site_label_4
_geom_torsion
_geom_torsion_site_symmetry_1
_geom_torsion_site_symmetry_2
_geom_torsion_site_symmetry_3
_geom_torsion_site_symmetry_4
_geom_torsion_publ_flag
O9 C1 C2 C3 -0.4(5) . . . . ?
C2 C1 C2 C3 179.7(3) 2_666 . . . ?
C1 C1 C2 C3 179.7(3) 2_666 . . . ?
O9 C1 C2 C1 180.0(3) . . . 2_666 ?
C2 C1 C2 C1 0.0 2_666 . . 2_666 ?
C1 C2 C3 C4 -178.5(2) 2_666 . . . ?
C1 C2 C3 C4 2.0(4) . . . . ?
C1 C2 C3 C8 1.1(4) 2_666 . . . ?
C1 C2 C3 C8 -178.4(2) . . . . ?
C2 C3 C4 O10 -0.8(3) . . . . ?
C8 C3 C4 O10 179.6(2) . . . . ?
C2 C3 C4 C5 178.7(2) . . . . ?
C8 C3 C4 C5 -0.9(3) . . . . ?
O10 C4 C5 C6 -179.8(2) . . . . ?
C3 C4 C5 C6 0.7(3) . . . . ?
C4 C5 C6 N11 178.9(2) . . . . ?
C4 C5 C6 C7 -0.6(3) . . . . ?
N11 C6 C7 C8 -178.7(2) . . . . ?
C5 C6 C7 C8 0.8(3) . . . . ?
C6 C7 C8 O18 177.66(19) . . . . ?
C6 C7 C8 C3 -1.1(3) . . . . ?
C2 C3 C8 O18 2.9(3) . . . . ?
C4 C3 C8 O18 -177.54(19) . . . . ?
C2 C3 C8 C7 -178.5(2) . . . . ?
C4 C3 C8 C7 1.1(3) . . . . ?
C7 C6 N11 C12 175.0(2) . . . . ?
C5 C6 N11 C12 -4.5(3) . . . . ?
C7 C6 N11 C15 -4.2(3) . . . . ?
C5 C6 N11 C15 176.4(2) . . . . ?
C6 N11 C12 C13 86.4(3) . . . . ?
C15 N11 C12 C13 -94.4(2) . . . . ?
N11 C12 C13 O14 -171.0(2) . . . . ?
C6 N11 C15 C16 -78.5(3) . . . . ?
C12 N11 C15 C16 102.3(2) . . . . ?
N11 C15 C16 O17 174.99(18) . . . . ?
